data_1008789
loop_
_publ_author_name
'Dance, J M'
'Soubeyroux, J L'
'Kerkouri, N'
'Tressaud, A'

_publ_section_title
;
Chimie de solide - structure magnetique de la phase Rb0.5 Cs0.5 Co F3
de type perovskite hexagonale 6H
;
_journal_coden_ASTM CHDCAQ
_journal_name_full
;
Comptes Rendus Hebdomadaires des Seances de l'Academie des Sciences,
Serie C, Sciences Chimiques (1966-)
;
_journal_page_first 279
_journal_page_last 293
_journal_volume 293
_journal_year 1981
_chemical_compound_source synthetic
_chemical_formula_structural 'Rb.5 Cs.5 Co F3'
_chemical_formula_sum 'Co Cs0.5 F3 Rb0.5'
_chemical_name_mineral 'Perovskite group'
_chemical_name_systematic
;
Rubidium caesium cobalt fluoride (0.5/0.5/1/3) - LT
;
_space_group_IT_number 194
_symmetry_cell_setting hexagonal
_symmetry_Int_Tables_number 194
_symmetry_space_group_name_Hall '-P 6c 2c'
_symmetry_space_group_name_H-M 'P 63/m m c'
_cell_angle_alpha 90
_cell_angle_beta 90
_cell_angle_gamma 120
_cell_formula_units_Z 6
_cell_length_a 5.984(2)
_cell_length_b 5.984(2)
_cell_length_c 14.559(8)
_cell_volume 451.5
_refine_ls_R_factor_all 0.038
_cod_original_formula_sum 'Co Cs.5 F3 Rb.5'
_cod_database_code 1008789

loop_
_symmetry_equiv_pos_as_xyz
x,y,z
-y,x-y,z
y-x,-x,z
-y,-x,z
y-x,y,z
x,x-y,z
-x,-y,-z
y,y-x,-z
x-y,x,-z
y,x,-z
x-y,-y,-z
-x,y-x,-z
-x,-y,1/2+z
y,y-x,1/2+z
x-y,x,1/2+z
y,x,1/2+z
x-y,-y,1/2+z
-x,y-x,1/2+z
x,y,1/2-z
-y,x-y,1/2-z
y-x,-x,1/2-z
-y,-x,1/2-z
y-x,y,1/2-z
x,x-y,1/2-z

loop_
_atom_site_label
_atom_site_type_symbol
_atom_site_symmetry_multiplicity
_atom_site_Wyckoff_symbol
_atom_site_fract_x
_atom_site_fract_y
_atom_site_fract_z
_atom_site_occupancy
_atom_site_attached_hydrogens
_atom_site_calc_flag
Rb1 Rb1+ 2 b 0. 0. 0.25 0.5 0 d
Cs1 Cs1+ 2 b 0. 0. 0.25 0.5 0 d
Rb2 Rb1+ 4 f 0.3333 0.6667 0.0891(5) 0.5 0 d
Cs2 Cs1+ 4 f 0.3333 0.6667 0.0891(5) 0.5 0 d
Co1 Co2+ 2 a 0. 0. 0. 1. 0 d
Co2 Co2+ 4 f 0.3333 0.6667 0.8551(10) 1. 0 d
F1 F1- 6 h 0.5144 0.0288 0.25 1. 0 d
F2 F1- 12 k 0.8362 0.6724 0.0765 1. 0 d

loop_
_atom_type_symbol
_atom_type_oxidation_number
Rb1+ 1.000
Cs1+ 1.000
Co2+ 2.000
F1- -1.000
